data_4030265
loop_
_publ_author_name
'Yacubovich, O. V.'
'Urusov, V. S.'
'Frenzen, G.'
'Massa, W.'
'Babel, D.'

_publ_section_title
;
 The crystal structure of Na2CuFeF7, a new variant in the weberite family
;
_journal_name_full 'European Journal of Solid State and Inorganic Chemistry'
_journal_page_first 467
_journal_page_last 475
_journal_volume 27
_journal_year 1990
_chemical_formula_sum 'Cu F7 Fe Na2'
_chemical_formula_weight 298.38
_space_group_IT_number 15
_symmetry_cell_setting monoclinic
_symmetry_Int_Tables_number 15
_symmetry_space_group_name_Hall '-C 2yc'
_symmetry_space_group_name_H-M 'C 1 2/c 1'
_cell_angle_alpha 90
_cell_angle_beta 109.36(7)
_cell_angle_gamma 90
_cell_formula_units_Z 8
_cell_length_a 12.46(1)
_cell_length_b 7.363(8)
_cell_length_c 12.93(1)
_cell_volume 1119.2(18)
_diffrn_ambient_temperature 293
_diffrn_radiation_probe x-ray
_diffrn_radiation_type MoK\a
_diffrn_radiation_wavelength 0.71069
_exptl_absorpt_coefficient_mu 6.621
_exptl_crystal_density_diffrn 3.542
_exptl_crystal_F_000 1120
_refine_ls_number_parameters 108
_refine_ls_number_reflns 2042
_refine_ls_R_factor_gt 0.0294
_refine_ls_wR_factor_gt 0.0276
_cod_data_source_file EJSSIC-1990-27-467-475.cif
_cod_data_source_block Na2CuFeF7
_cod_original_sg_symbol_H-M 'C 2/c'
_cod_database_code 4030265

loop_
_symmetry_equiv_pos_site_id
_symmetry_equiv_pos_as_xyz
1 x,y,z
2 -x,y,1/2-z
3 -x,-y,-z
4 x,-y,1/2+z
5 1/2+x,1/2+y,z
6 1/2-x,1/2+y,1/2-z
7 1/2-x,1/2-y,-z
8 1/2+x,1/2-y,1/2+z

loop_
_atom_site_label
_atom_site_type_symbol
_atom_site_thermal_displace_type
_atom_site_fract_x
_atom_site_fract_y
_atom_site_fract_z
_atom_site_occupancy
_atom_site_U_iso_or_equiv
Cu1 Cu Uiso 0.00000 0.00000 0.00000 1.000 0.0105(1)
Cu2 Cu Uiso 0.25000 0.25000 0.50000 1.000 0.0086(2)
Fe1 Fe Uiso 0.25000 0.25000 0.00000 1.000 0.0085(3)
Fe2 Fe Uiso 0.00000 0.25776(8) 0.25000 1.000 0.0099(3)
F1 F Uiso 0.2902(2) 0.2063(2) 0.15670(10) 1.000 0.0200(8)
F2 F Uiso 0.0479(2) 0.0647(3) 0.1744(2) 1.000 0.0290(10)
F3 F Uiso 0.29530(10) 0.0123(2) 0.9693(2) 1.000 0.0222(8)
F4 F Uiso 0.09090(10) 0.1894(3) 0.9676(2) 1.000 0.0228(9)
F5 F Uiso 0.12470(10) 0.1690(3) 0.54640(10) 1.000 0.0217(8)
F6 F Uiso 0.4541(2) 0.0519(3) 0.82810(10) 1.000 0.0217(8)
F7 F Uiso 0.34270(10) 0.2419(3) 0.65480(10) 1.000 0.0251(9)
Na1 Na Uiso 0.00000 0.50000 0.00000 1.000 0.0380(10)
Na2 Na Uiso 0.00000 0.7350(3) 0.25000 1.000 0.0380(10)
Na3 Na Uiso 0.24790(10) 0.0295(2) 0.75280(10) 1.000 0.0280(7)

loop_
_atom_type_symbol
_atom_type_description
_atom_type_scat_dispersion_real
_atom_type_scat_dispersion_imag
_atom_type_scat_source
Cu Cu 0.3201 1.2651 ' International Tables Vol C Tables 4.2.6.8 and 6.1.1.4'
F F 0.0171 0.0103 ' International Tables Vol C Tables 4.2.6.8 and 6.1.1.4'
Fe Fe 0.3463 0.8444 ' International Tables Vol C Tables 4.2.6.8 and 6.1.1.4'
Na Na 0.0362 0.0249 ' International Tables Vol C Tables 4.2.6.8 and 6.1.1.4'

loop_
_geom_angle_atom_site_label_1
_geom_angle_atom_site_label_2
_geom_angle_atom_site_label_3
_geom_angle
_geom_angle_site_symmetry_1
_geom_angle_site_symmetry_3
_geom_angle_publ_flag
F2 Cu1 F4 95.01(12) . 1_554 yes
F2 Cu1 F5 95.56(10) . 2_555 yes
F2 Cu1 F2 180.00 . 3_555 yes
F2 Cu1 F4 84.99(12) . 3_556 yes
F2 Cu1 F5 84.44(10) . 4_554 yes
F4 Cu1 F5 86.35(10) 1_554 2_555 yes
F2 Cu1 F4 84.99(12) 3_555 1_554 yes
F4 Cu1 F4 180.00 1_554 3_556 yes
F4 Cu1 F5 93.65(10) 1_554 4_554 yes
F2 Cu1 F5 84.44(10) 3_555 2_555 yes
F4 Cu1 F5 93.65(10) 3_556 2_555 yes
F5 Cu1 F5 180.00 2_555 4_554 yes
F2 Cu1 F4 95.01(12) 3_555 3_556 yes
F2 Cu1 F5 95.56(10) 3_555 4_554 yes
F4 Cu1 F5 86.35(10) 3_556 4_554 yes
F5 Cu2 F7 86.38(9) . . yes
F3 Cu2 F5 94.04(10) 4_554 . yes
F3 Cu2 F5 85.97(10) 6_556 . yes
F5 Cu2 F5 180.00 . 7_556 yes
F5 Cu2 F7 93.62(9) . 7_556 yes
F3 Cu2 F7 93.52(11) 4_554 . yes
F3 Cu2 F7 86.48(11) 6_556 . yes
F5 Cu2 F7 93.62(9) 7_556 . yes
F7 Cu2 F7 180.00 . 7_556 yes
F3 Cu2 F3 180.00 4_554 6_556 yes
F3 Cu2 F5 85.97(10) 4_554 7_556 yes
F3 Cu2 F7 86.48(11) 4_554 7_556 yes
F3 Cu2 F5 94.04(10) 6_556 7_556 yes
F3 Cu2 F7 93.52(11) 6_556 7_556 yes
F5 Cu2 F7 86.38(9) 7_556 7_556 yes
F1 Fe1 F3 94.17(11) . 1_554 yes
F1 Fe1 F4 94.52(12) . 1_554 yes
F1 Fe1 F1 180.00 . 7_555 yes
F1 Fe1 F3 85.83(11) . 7_556 yes
F1 Fe1 F4 85.48(12) . 7_556 yes
F3 Fe1 F4 95.46(11) 1_554 1_554 yes
F1 Fe1 F3 85.83(11) 7_555 1_554 yes
F3 Fe1 F3 180.00 1_554 7_556 yes
F3 Fe1 F4 84.54(11) 1_554 7_556 yes
F1 Fe1 F4 85.48(12) 7_555 1_554 yes
F3 Fe1 F4 84.54(11) 7_556 1_554 yes
F4 Fe1 F4 180.00 1_554 7_556 yes
F1 Fe1 F3 94.17(11) 7_555 7_556 yes
F1 Fe1 F4 94.52(12) 7_555 7_556 yes
F3 Fe1 F4 95.46(11) 7_556 7_556 yes
F2 Fe2 F2 85.03(12) . 2_555 yes
F2 Fe2 F6 94.31(12) . 7_556 yes
F2 Fe2 F7 84.56(12) . 7_556 yes
F2 Fe2 F6 178.85(11) . 8_454 yes
F2 Fe2 F7 95.55(12) . 8_454 yes
F2 Fe2 F6 178.85(11) 2_555 7_556 yes
F2 Fe2 F7 95.55(12) 2_555 7_556 yes
F2 Fe2 F6 94.31(12) 2_555 8_454 yes
F2 Fe2 F7 84.56(12) 2_555 8_454 yes
F6 Fe2 F7 85.32(11) 7_556 7_556 yes
F6 Fe2 F6 86.36(11) 7_556 8_454 yes
F6 Fe2 F7 94.58(11) 7_556 8_454 yes
F6 Fe2 F7 94.58(11) 8_454 7_556 yes
F7 Fe2 F7 179.85(12) 7_556 8_454 yes
F6 Fe2 F7 85.32(11) 8_454 8_454 yes
Cu1 F2 Fe2 131.24(14) . . yes
Cu2 F3 Fe1 133.44(12) 4_555 1_556 yes
Cu1 F4 Fe1 138.78(14) 1_556 1_556 yes
Cu1 F5 Cu2 138.64(11) 2_555 . yes
Cu2 F7 Fe2 141.36(10) . 7_556 yes

loop_
_geom_bond_atom_site_label_1
_geom_bond_atom_site_label_2
_geom_bond_distance
_geom_bond_site_symmetry_2
_geom_bond_publ_flag
Cu1 F2 2.185(3) . yes
Cu1 F4 1.928(3) 1_554 yes
Cu1 F5 1.925(3) 2_555 yes
Cu1 F2 2.185(3) 3_555 yes
Cu1 F4 1.928(3) 3_556 yes
Cu1 F5 1.925(3) 4_554 yes
Cu2 F5 1.943(3) . yes
Cu2 F7 1.952(2) . yes
Cu2 F3 2.087(3) 4_554 yes
Cu2 F3 2.087(3) 6_556 yes
Cu2 F5 1.943(3) 7_556 yes
Cu2 F7 1.952(2) 7_556 yes
Fe1 F1 1.946(2) . yes
Fe1 F3 1.920(3) 1_554 yes
Fe1 F4 1.938(3) 1_554 yes
Fe1 F1 1.946(2) 7_555 yes
Fe1 F3 1.920(3) 7_556 yes
Fe1 F4 1.938(3) 7_556 yes
Fe2 F2 1.929(3) . yes
Fe2 F2 1.929(3) 2_555 yes
Fe2 F6 1.922(3) 7_556 yes
Fe2 F7 1.938(2) 7_556 yes
Fe2 F6 1.922(3) 8_454 yes
Fe2 F7 1.938(2) 8_454 yes

loop_
_geom_torsion_atom_site_label_1
_geom_torsion_atom_site_label_2
_geom_torsion_atom_site_label_3
_geom_torsion_atom_site_label_4
_geom_torsion
_geom_torsion_site_symmetry_1
_geom_torsion_site_symmetry_3
_geom_torsion_site_symmetry_4
_geom_torsion_publ_flag
F4 Cu1 F2 Fe2 76.27(18) 1_554 . . no
F5 Cu1 F2 Fe2 -10.54(19) 2_555 . . no
F4 Cu1 F2 Fe2 -103.73(18) 3_556 . . no
F5 Cu1 F2 Fe2 169.46(19) 4_554 . . no
F2 Cu1 F4 Fe1 67.7(2) . 1_554 . no
F7 Cu2 F5 Cu1 -137.90(17) . . 2_555 no
F5 Cu2 F7 Fe2 164.5(2) . . 7_556 no
F5 Cu2 F7 Fe2 15.5(2) . 7_556 . no
F1 Fe1 F4 Cu1 -48.2(2) . 1_554 . no
F2 Fe2 F2 Cu1 121.81(19) 2_555 . . no
F6 Fe2 F2 Cu1 -57.25(18) 7_556 . . no
F7 Fe2 F2 Cu1 -142.12(18) 7_556 . . no
F7 Fe2 F2 Cu1 37.78(18) 8_454 . . no
F2 Fe2 F7 Cu2 -129.3(2) . 7_556 . no
